data_4510953
loop_
_publ_author_name
'Mamada, Masashi'
'Kumaki, Daisuke'
'Nishida, Jun-ichi'
'Tokito, Shizuo'
'Yamashita, Yoshiro'

_publ_section_title
;
 Novel semiconducting quinone for air-stable n-type organic field-effect
 transistors.
;
_journal_issue 5
_journal_name_full 'ACS applied materials &amp; interfaces'
_journal_page_first 1303
_journal_page_last 1307
_journal_paper_doi 10.1021/am1001794
_journal_volume 2
_journal_year 2010
_chemical_formula_moiety 'C10 H2 I2 O2 S2 '
_chemical_formula_sum 'C10 H2 I2 O2 S2'
_chemical_formula_weight 472.05
_space_group_IT_number 14
_symmetry_cell_setting monoclinic
_symmetry_Int_Tables_number 14
_symmetry_space_group_name_Hall '-P 2yn'
_symmetry_space_group_name_H-M 'P 1 21/n 1'
_cell_angle_alpha 90.0000
_cell_angle_beta 90.169(2)
_cell_angle_gamma 90.0000
_cell_formula_units_Z 2
_cell_length_a 4.1677(3)
_cell_length_b 6.6755(4)
_cell_length_c 21.1858(15)
_cell_measurement_reflns_used 4999
_cell_measurement_temperature 93.1
_cell_measurement_theta_max 27.5
_cell_measurement_theta_min 3.0
_cell_volume 589.42(7)
_computing_cell_refinement PROCESS-AUTO
_computing_data_collection PROCESS-AUTO
_computing_data_reduction CrystalStructure
_computing_publication_material 'CrystalStructure 3.8'
_computing_structure_refinement SHELXL
_computing_structure_solution SIR2004
_diffrn_detector_area_resol_mean 10.00
_diffrn_measured_fraction_theta_full 0.990
_diffrn_measured_fraction_theta_max 0.990
_diffrn_measurement_device_type 'Rigaku RAXIS-RAPID'
_diffrn_measurement_method \w
_diffrn_radiation_type 'Mo K\a'
_diffrn_radiation_wavelength 0.71075
_diffrn_reflns_av_R_equivalents 0.048
_diffrn_reflns_limit_h_max 5
_diffrn_reflns_limit_h_min -5
_diffrn_reflns_limit_k_max 8
_diffrn_reflns_limit_k_min -8
_diffrn_reflns_limit_l_max 27
_diffrn_reflns_limit_l_min -25
_diffrn_reflns_number 5442
_diffrn_reflns_theta_full 27.48
_diffrn_reflns_theta_max 27.48
_exptl_absorpt_coefficient_mu 5.670
_exptl_absorpt_correction_T_max 0.322
_exptl_absorpt_correction_T_min 0.228
_exptl_absorpt_correction_type multi-scan
_exptl_absorpt_process_details
;
    Higashi, T. (1995). Program for Absorption Correction.
    Rigaku Corporation, Tokyo, Japan.
;
_exptl_crystal_colour red
_exptl_crystal_density_diffrn 2.660
_exptl_crystal_density_method 'not measured'
_exptl_crystal_description block
_exptl_crystal_F_000 432.00
_exptl_crystal_size_max 0.30
_exptl_crystal_size_mid 0.20
_exptl_crystal_size_min 0.20
_refine_diff_density_max 2.30
_refine_diff_density_min -1.20
_refine_ls_extinction_method none
_refine_ls_goodness_of_fit_ref 1.243
_refine_ls_hydrogen_treatment refall
_refine_ls_number_parameters 74
_refine_ls_number_reflns 1345
_refine_ls_R_factor_gt 0.0465
_refine_ls_shift/su_max 0.0010
_refine_ls_structure_factor_coef Fsqd
_refine_ls_weighting_details 'w = 1/[\s^2^(Fo^2^)+(0.0452P)^2^+3.0815P] where P=(Fo^2^+2Fc^2^)/3'
_refine_ls_weighting_scheme calc
_refine_ls_wR_factor_ref 0.1112
_reflns_number_gt 1203
_reflns_number_total 1345
_reflns_threshold_expression F^2^>2.0\s(F^2^)
_cod_data_source_file am1001794_si_002.cif
_cod_data_source_block 1a
_cod_original_cell_volume 589.43(7)
_cod_original_formula_sum 'C10 H2 I2 O2 S2 '
_cod_database_code 4510953

loop_
_symmetry_equiv_pos_site_id
_symmetry_equiv_pos_as_xyz
1 +X,+Y,+Z
2 1/2-X,1/2+Y,1/2-Z
3 -X,-Y,-Z
4 1/2+X,1/2-Y,1/2+Z

loop_
_atom_site_label
_atom_site_type_symbol
_atom_site_fract_x
_atom_site_fract_y
_atom_site_fract_z
_atom_site_U_iso_or_equiv
_atom_site_adp_type
_atom_site_occupancy
_atom_site_symmetry_multiplicity
_atom_site_calc_flag
_atom_site_refinement_flags
I(1) I 0.13710(10) 0.46603(7) 0.70019(2) 0.02790(18) Uani 1.00 1 d .
S(1) S -0.1353(4) 0.8877(2) 0.63974(7) 0.0250(3) Uani 1.00 1 d .
O(1) O -0.3610(13) 1.2631(7) 0.5661(2) 0.0347(12) Uani 1.00 1 d .
C(1) C 0.0692(16) 0.6680(9) 0.6273(2) 0.0230(12) Uani 1.00 1 d .
C(2) C 0.1864(17) 0.6476(10) 0.5668(3) 0.0247(13) Uani 1.00 1 d .
C(3) C 0.1057(16) 0.8181(9) 0.5305(3) 0.0222(12) Uani 1.00 1 d .
C(4) C -0.0713(17) 0.9595(9) 0.5636(3) 0.0233(12) Uani 1.00 1 d .
C(5) C -0.1970(17) 1.1471(9) 0.5365(3) 0.0237(13) Uani 1.00 1 d .
H(1) H 0.3040 0.5355 0.5518 0.030 Uiso 1.00 1 c R

loop_
_atom_site_aniso_label
_atom_site_aniso_U_11
_atom_site_aniso_U_22
_atom_site_aniso_U_33
_atom_site_aniso_U_12
_atom_site_aniso_U_13
_atom_site_aniso_U_23
I(1) 0.0219(2) 0.0377(3) 0.0241(2) 0.00373(17) -0.00116(17) 0.00827(17)
S(1) 0.0250(8) 0.0286(8) 0.0215(7) 0.0041(6) 0.0022(6) -0.0013(6)
O(1) 0.043(3) 0.033(2) 0.028(2) 0.016(2) 0.009(2) -0.001(2)
C(1) 0.023(3) 0.024(3) 0.021(2) 0.002(2) -0.002(2) 0.001(2)
C(2) 0.027(3) 0.024(3) 0.023(3) 0.001(2) -0.001(2) -0.000(2)
C(3) 0.020(3) 0.024(3) 0.023(3) 0.001(2) -0.000(2) -0.002(2)
C(4) 0.026(3) 0.022(3) 0.021(3) -0.001(2) 0.001(2) 0.000(2)
C(5) 0.026(3) 0.023(3) 0.022(3) 0.001(2) -0.000(2) -0.002(2)

loop_
_atom_type_symbol
_atom_type_description
_atom_type_scat_dispersion_real
_atom_type_scat_dispersion_imag
_atom_type_scat_source
C C 0.003 0.002
;
International Tables for Crystallography
(1992, Vol. C, Tables 4.2.6.8 and 6.1.1.4)
;
H H 0.000 0.000
;
International Tables for Crystallography
(1992, Vol. C, Table 6.1.1.4)
;
O O 0.011 0.006
;
International Tables for Crystallography
(1992, Vol. C, Tables 4.2.6.8 and 6.1.1.4)
;
S S 0.125 0.123
;
International Tables for Crystallography
(1992, Vol. C, Tables 4.2.6.8 and 6.1.1.4)
;
I I -0.474 1.812
;
International Tables for Crystallography
(1992, Vol. C, Tables 4.2.6.8 and 6.1.1.4)
;

loop_
_geom_angle_atom_site_label_1
_geom_angle_atom_site_label_2
_geom_angle_atom_site_label_3
_geom_angle
_geom_angle_publ_flag
_geom_angle_site_symmetry_1
_geom_angle_site_symmetry_3
C(1) S(1) C(4) 90.9(3) yes . .
I(1) C(1) S(1) 120.6(3) yes . .
I(1) C(1) C(2) 125.5(4) yes . .
S(1) C(1) C(2) 113.8(4) yes . .
C(1) C(2) C(3) 110.0(5) yes . .
C(2) C(3) C(4) 113.5(5) yes . .
C(2) C(3) C(5) 125.7(5) yes . 3_576
C(4) C(3) C(5) 120.9(5) yes . 3_576
S(1) C(4) C(3) 111.8(4) yes . .
S(1) C(4) C(5) 123.5(4) yes . .
C(3) C(4) C(5) 124.7(5) yes . .
O(1) C(5) C(3) 122.8(6) yes . 3_576
O(1) C(5) C(4) 122.9(6) yes . .
C(3) C(5) C(4) 114.4(5) yes 3_576 .
C(1) C(2) H(1) 125.0 no . .
C(3) C(2) H(1) 125.0 no . .

loop_
_geom_bond_atom_site_label_1
_geom_bond_atom_site_label_2
_geom_bond_distance
_geom_bond_publ_flag
_geom_bond_site_symmetry_2
I(1) C(1) 2.068(6) yes .
S(1) C(1) 1.717(6) yes .
S(1) C(4) 1.704(6) yes .
O(1) C(5) 1.209(8) yes .
C(1) C(2) 1.380(9) yes .
C(2) C(3) 1.414(9) yes .
C(3) C(4) 1.390(9) yes .
C(3) C(5) 1.488(9) yes 3_576
C(4) C(5) 1.474(9) yes .
C(2) H(1) 0.950 no .

loop_
_geom_contact_atom_site_label_1
_geom_contact_atom_site_label_2
_geom_contact_distance
_geom_contact_site_symmetry_2
S(1) C(2) 3.595(7) 1_455
O(1) C(1) 3.491(8) 1_565
O(1) C(2) 3.185(8) 1_465
O(1) C(2) 3.434(8) 1_565
O(1) C(4) 3.588(8) 1_455
C(1) O(1) 3.491(8) 1_545
C(2) S(1) 3.595(7) 1_655
C(2) O(1) 3.434(8) 1_545
C(2) O(1) 3.185(8) 1_645
C(4) O(1) 3.588(8) 1_655
C(5) C(5) 3.550(9) 3_476
O(1) H(1) 2.312 1_465
O(1) H(1) 3.330 1_565
C(2) H(1) 3.457 3_566
C(2) H(1) 3.514 3_666
C(3) H(1) 3.392 3_566
C(5) H(1) 3.340 1_465
C(5) H(1) 3.344 1_565
H(1) O(1) 3.330 1_545
H(1) O(1) 2.312 1_645
H(1) C(2) 3.457 3_566
H(1) C(2) 3.514 3_666
H(1) C(3) 3.392 3_566
H(1) C(5) 3.344 1_545
H(1) C(5) 3.340 1_645
H(1) H(1) 3.380 3_566
H(1) H(1) 2.779 3_666

loop_
_geom_torsion_atom_site_label_1
_geom_torsion_atom_site_label_2
_geom_torsion_atom_site_label_3
_geom_torsion_atom_site_label_4
_geom_torsion
_geom_torsion_site_symmetry_1
_geom_torsion_site_symmetry_3
_geom_torsion_site_symmetry_4
C(1) S(1) C(4) C(3) -0.7(5) . . .
C(1) S(1) C(4) C(5) 177.9(6) . . .
C(4) S(1) C(1) I(1) 178.0(4) . . .
C(4) S(1) C(1) C(2) 0.2(4) . . .
I(1) C(1) C(2) C(3) -177.4(4) . . .
S(1) C(1) C(2) C(3) 0.3(6) . . .
C(1) C(2) C(3) C(4) -0.8(8) . . .
C(1) C(2) C(3) C(5) 178.5(6) . . 3_576
C(2) C(3) C(4) S(1) 1.0(7) . . .
C(2) C(3) C(4) C(5) -177.6(6) . . .
C(2) C(3) C(5) O(1) -2.1(11) . 3_576 3_576
C(2) C(3) C(5) C(4) 178.0(6) . 3_576 3_576
C(4) C(3) C(5) O(1) 177.1(6) . 3_576 3_576
C(4) C(3) C(5) C(4) -2.8(9) . 3_576 3_576
C(5) C(3) C(4) S(1) -178.3(5) 3_576 . .
C(5) C(3) C(4) C(5) 3.1(10) 3_576 . .
S(1) C(4) C(5) O(1) -1.4(10) . . .
S(1) C(4) C(5) C(3) 178.7(5) . . 3_576
C(3) C(4) C(5) O(1) 177.0(6) . . .
C(3) C(4) C(5) C(3) -2.9(9) . . 3_576
